data_4069490
loop_
_publ_author_name
'Itazaki, Masumi'
'Kamitani, Masahiro'
'Ueda, Kensuke'
'Nakazawa, Hiroshi'

_publ_section_title
;
 Syntheses and Ligand Exchange Reaction of Iron(IV) Complexes with Two
 Different Group 14 Element Ligands, Cp(CO)FeH(EEt3)(E&#x2032;Et3) (E,
 E&#x2032; = Si, Ge, Sn)
;
_journal_issue 13
_journal_name_full Organometallics
_journal_page_first 3601
_journal_paper_doi 10.1021/om900225x
_journal_volume 28
_journal_year 2009
_chemical_formula_moiety 'C18 H36 Fe Ge O Si'
_chemical_formula_sum 'C18 H36 Fe Ge O Si'
_chemical_formula_weight 425.00
_space_group_IT_number 15
_symmetry_cell_setting monoclinic
_symmetry_space_group_name_Hall '-C 2yc'
_symmetry_space_group_name_H-M 'C 1 2/c 1'
_audit_creation_date 2007-07-04
_audit_creation_method SHELXL-97
_cell_angle_alpha 90.00
_cell_angle_beta 107.792(5)
_cell_angle_gamma 90.00
_cell_formula_units_Z 8
_cell_length_a 30.938(3)
_cell_length_b 10.2592(8)
_cell_length_c 14.0810(14)
_cell_measurement_reflns_used 4656
_cell_measurement_temperature 200(2)
_cell_measurement_theta_max 27.4835
_cell_measurement_theta_min 4.1503
_cell_volume 4255.5(7)
_computing_cell_refinement CrystalClear
_computing_data_collection 'CrystalClear (Rigaku, 2001)'
_computing_molecular_graphics 'Ortep-3 for Windows (Farrugia, 1997)'
_computing_publication_material SHELXL97
_computing_structure_refinement 'SHELXL-97 (Sheldrick, 1997)'
_computing_structure_solution 'SHELXS-97 (Sheldrick, 1990)'
_diffrn_detector_area_resol_mean 14.6199
_diffrn_measured_fraction_theta_full 0.960
_diffrn_measured_fraction_theta_max 0.960
_diffrn_measurement_device_type 'Rigaku/MSC Mercury CCD'
_diffrn_measurement_method \w
_diffrn_radiation_type MoK\a
_diffrn_radiation_wavelength 0.71070
_diffrn_reflns_av_R_equivalents 0.0416
_diffrn_reflns_limit_h_max 40
_diffrn_reflns_limit_h_min -35
_diffrn_reflns_limit_k_max 13
_diffrn_reflns_limit_k_min -8
_diffrn_reflns_limit_l_max 18
_diffrn_reflns_limit_l_min -10
_diffrn_reflns_number 15898
_diffrn_reflns_theta_full 27.47
_diffrn_reflns_theta_max 27.47
_diffrn_reflns_theta_min 4.15
_exptl_absorpt_coefficient_mu 2.151
_exptl_absorpt_correction_T_max 0.9001
_exptl_absorpt_correction_T_min 0.7112
_exptl_absorpt_correction_type multi-scan
_exptl_absorpt_process_details '(Jacobson, 1998)'
_exptl_crystal_colour Colorless
_exptl_crystal_density_diffrn 1.327
_exptl_crystal_density_method 'not measured'
_exptl_crystal_description Prism
_exptl_crystal_F_000 1792
_exptl_crystal_size_max 0.17
_exptl_crystal_size_mid 0.06
_exptl_crystal_size_min 0.05
_refine_diff_density_max 0.417
_refine_diff_density_min -0.359
_refine_diff_density_rms 0.065
_refine_ls_extinction_method none
_refine_ls_goodness_of_fit_ref 1.000
_refine_ls_hydrogen_treatment mixed
_refine_ls_matrix_type full
_refine_ls_number_parameters 220
_refine_ls_number_reflns 4684
_refine_ls_number_restraints 0
_refine_ls_restrained_S_all 1.000
_refine_ls_R_factor_all 0.0691
_refine_ls_R_factor_gt 0.0571
_refine_ls_shift/su_max 0.000
_refine_ls_shift/su_mean 0.000
_refine_ls_structure_factor_coef Fsqd
_refine_ls_weighting_details 'calc w=1/[\s^2^(Fo^2^)+(0.0200P)^2^+30.4812P] where P=(Fo^2^+2Fc^2^)/3'
_refine_ls_weighting_scheme calc
_refine_ls_wR_factor_gt 0.1014
_refine_ls_wR_factor_ref 0.1064
_reflns_number_gt 4192
_reflns_number_total 4684
_reflns_threshold_expression >2sigma(I)
_cod_data_source_file om900225x_si_003.cif
_cod_data_source_block KAM216
_cod_depositor_comments
;
The following automatic conversions were performed:

'_exptl_absorpt_correction_type' value 'Multi-scan' changed to
'multi-scan' according to
/home/saulius/struct/CIF-dictionaries/cif_core.dic dictionary named
'cif_core.dic' version 2.4.2 from 2011-04-26.

Automatic conversion script
Id: cif_fix_values 1715 2011-07-08 13:25:40Z adriana 
;
_cod_original_sg_symbol_H-M C2/c
_cod_database_code 4069490

loop_
_symmetry_equiv_pos_as_xyz
'x, y, z'
'-x, y, -z+1/2'
'x+1/2, y+1/2, z'
'-x+1/2, y+1/2, -z+1/2'
'-x, -y, -z'
'x, -y, z-1/2'
'-x+1/2, -y+1/2, -z'
'x+1/2, -y+1/2, z-1/2'

loop_
_atom_site_label
_atom_site_type_symbol
_atom_site_fract_x
_atom_site_fract_y
_atom_site_fract_z
_atom_site_U_iso_or_equiv
_atom_site_adp_type
_atom_site_occupancy
_atom_site_symmetry_multiplicity
_atom_site_calc_flag
_atom_site_refinement_flags
_atom_site_disorder_assembly
_atom_site_disorder_group
Fe1 Fe 0.162143(17) 0.17534(5) 0.10424(3) 0.02584(14) Uani 1 1 d . . .
Ge1 Ge 0.11984(2) 0.34678(6) 0.00427(4) 0.03055(15) Uani 0.50 1 d P A 1
H1FE H 0.1136(17) 0.178(5) 0.070(3) 0.063(15) Uiso 1 1 d . . .
Si1 Si 0.12486(2) -0.03223(6) 0.07576(4) 0.02855(15) Uani 0.50 1 d P A 1
C1 C 0.22373(15) 0.1326(5) 0.2119(3) 0.0453(11) Uani 1 1 d . A .
H1A H 0.2444 0.0681 0.2042 0.054 Uiso 1 1 calc R . .
C2 C 0.18839(16) 0.1128(5) 0.2532(3) 0.0474(12) Uani 1 1 d . A .
H2A H 0.1811 0.0330 0.2790 0.057 Uiso 1 1 calc R . .
C3 C 0.16556(16) 0.2320(5) 0.2499(3) 0.0490(12) Uani 1 1 d . A .
H3A H 0.1399 0.2468 0.2722 0.059 Uiso 1 1 calc R . .
C4 C 0.18754(17) 0.3260(5) 0.2073(3) 0.0480(11) Uani 1 1 d . A .
H4A H 0.1795 0.4153 0.1965 0.058 Uiso 1 1 calc R . .
C5 C 0.22333(15) 0.2640(5) 0.1839(3) 0.0461(11) Uani 1 1 d . A .
H5A H 0.2437 0.3039 0.1542 0.055 Uiso 1 1 calc R . .
C6 C 0.17496(12) 0.1377(4) -0.0036(2) 0.0266(7) Uani 1 1 d . A .
O1 O 0.18524(10) 0.1130(3) -0.07396(19) 0.0383(7) Uani 1 1 d . . .
C7 C 0.08185(16) 0.4435(4) 0.0653(3) 0.0442(10) Uani 1 1 d . . .
H7A H 0.1011 0.4757 0.1309 0.053 Uiso 1 1 calc R A 1
H7B H 0.0699 0.5207 0.0233 0.053 Uiso 1 1 calc R A 1
C8 C 0.04234(18) 0.3705(6) 0.0809(5) 0.0656(15) Uani 1 1 d . A .
H8A H 0.0243 0.3315 0.0177 0.098 Uiso 1 1 calc R . .
H8B H 0.0234 0.4308 0.1047 0.098 Uiso 1 1 calc R . .
H8C H 0.0537 0.3016 0.1305 0.098 Uiso 1 1 calc R . .
C9 C 0.16019(17) 0.4778(4) -0.0209(4) 0.0469(11) Uani 1 1 d . . .
H9A H 0.1414 0.5522 -0.0551 0.056 Uiso 1 1 calc R A 1
H9B H 0.1798 0.5100 0.0443 0.056 Uiso 1 1 calc R A 1
C10 C 0.19077(16) 0.4367(5) -0.0826(4) 0.0523(12) Uani 1 1 d . A .
H10A H 0.2127 0.3717 -0.0455 0.078 Uiso 1 1 calc R . .
H10B H 0.2070 0.5130 -0.0961 0.078 Uiso 1 1 calc R . .
H10C H 0.1722 0.3989 -0.1458 0.078 Uiso 1 1 calc R . .
C11 C 0.08111(16) 0.2927(4) -0.1236(3) 0.0431(10) Uani 1 1 d . . .
H11A H 0.0982 0.2321 -0.1535 0.052 Uiso 1 1 calc R A 1
H11B H 0.0551 0.2440 -0.1141 0.052 Uiso 1 1 calc R A 1
C12 C 0.0629(2) 0.4039(6) -0.1963(4) 0.0681(16) Uani 1 1 d . A .
H12A H 0.0453 0.4637 -0.1681 0.102 Uiso 1 1 calc R . .
H12B H 0.0433 0.3687 -0.2595 0.102 Uiso 1 1 calc R . .
H12C H 0.0883 0.4511 -0.2082 0.102 Uiso 1 1 calc R . .
C13 C 0.08855(18) -0.0702(6) 0.1614(3) 0.0618(15) Uani 1 1 d . . .
H13A H 0.0824 -0.1650 0.1570 0.074 Uiso 0.81 1 calc PR A 1
H13B H 0.1074 -0.0521 0.2307 0.074 Uiso 0.81 1 calc PR A 1
H13C H 0.1086 -0.1189 0.2187 0.074 Uiso 0.19 1 calc PR A 2
H13D H 0.0827 0.0149 0.1882 0.074 Uiso 0.19 1 calc PR A 2
C14 C 0.0462(3) -0.0054(9) 0.1463(6) 0.080(2) Uani 0.81 1 d P A 1
H14A H 0.0270 -0.0192 0.0775 0.120 Uiso 0.81 1 calc PR A 1
H14B H 0.0516 0.0882 0.1585 0.120 Uiso 0.81 1 calc PR A 1
H14C H 0.0311 -0.0405 0.1925 0.120 Uiso 0.81 1 calc PR A 1
C15 C 0.16918(16) -0.1741(4) 0.1091(3) 0.0443(10) Uani 1 1 d . . .
H15A H 0.1874 -0.1643 0.1800 0.053 Uiso 1 1 calc R A 1
H15B H 0.1523 -0.2573 0.1033 0.053 Uiso 1 1 calc R A 1
C16 C 0.20182(16) -0.1860(5) 0.0477(4) 0.0511(11) Uani 1 1 d . A .
H16A H 0.1845 -0.1964 -0.0229 0.077 Uiso 1 1 calc R . .
H16B H 0.2214 -0.2621 0.0701 0.077 Uiso 1 1 calc R . .
H16C H 0.2205 -0.1072 0.0563 0.077 Uiso 1 1 calc R . .
C17 C 0.08811(14) -0.0582(4) -0.0607(3) 0.0371(9) Uani 1 1 d . . .
H17A H 0.0623 0.0035 -0.0758 0.045 Uiso 1 1 calc R A 1
H17B H 0.1066 -0.0361 -0.1048 0.045 Uiso 1 1 calc R A 1
C18 C 0.06939(18) -0.1953(5) -0.0860(4) 0.0558(13) Uani 1 1 d . A .
H18A H 0.0946 -0.2568 -0.0766 0.084 Uiso 1 1 calc R . .
H18B H 0.0500 -0.1981 -0.1555 0.084 Uiso 1 1 calc R . .
H18C H 0.0515 -0.2193 -0.0420 0.084 Uiso 1 1 calc R . .
Ge2 Ge 0.12486(2) -0.03223(6) 0.07576(4) 0.02855(15) Uani 0.50 1 d P A 2
Si2 Si 0.11984(2) 0.34678(6) 0.00427(4) 0.03055(15) Uani 0.50 1 d P A 2
C14B C 0.0445(9) -0.141(3) 0.1328(18) 0.051(7) Uani 0.19 1 d P A 2
H14D H 0.0317 -0.1386 0.1884 0.076 Uiso 0.19 1 calc PR A 2
H14E H 0.0493 -0.2312 0.1165 0.076 Uiso 0.19 1 calc PR A 2
H14F H 0.0234 -0.0983 0.0744 0.076 Uiso 0.19 1 calc PR A 2

loop_
_atom_site_aniso_label
_atom_site_aniso_U_11
_atom_site_aniso_U_22
_atom_site_aniso_U_33
_atom_site_aniso_U_23
_atom_site_aniso_U_13
_atom_site_aniso_U_12
Fe1 0.0278(3) 0.0294(3) 0.0198(2) -0.0030(2) 0.00655(19) -0.0031(2)
Ge1 0.0360(3) 0.0247(3) 0.0345(3) -0.0005(2) 0.0161(2) 0.0017(2)
Si1 0.0328(3) 0.0282(3) 0.0250(3) 0.0037(2) 0.0093(2) -0.0059(2)
C1 0.037(2) 0.061(3) 0.0292(19) -0.001(2) -0.0028(17) 0.004(2)
C2 0.059(3) 0.058(3) 0.0194(17) 0.0025(18) 0.0026(18) -0.012(2)
C3 0.051(3) 0.074(4) 0.0229(18) -0.015(2) 0.0122(18) -0.008(3)
C4 0.059(3) 0.042(3) 0.031(2) -0.0152(19) -0.0024(19) -0.010(2)
C5 0.038(2) 0.060(3) 0.032(2) -0.005(2) -0.0011(18) -0.019(2)
C6 0.0278(18) 0.0241(18) 0.0259(16) 0.0001(14) 0.0052(14) -0.0028(15)
O1 0.0474(17) 0.0397(17) 0.0345(14) -0.0048(12) 0.0222(13) -0.0025(14)
C7 0.052(3) 0.032(2) 0.055(2) -0.007(2) 0.025(2) 0.006(2)
C8 0.054(3) 0.060(3) 0.101(4) -0.010(3) 0.051(3) 0.000(3)
C9 0.056(3) 0.029(2) 0.064(3) 0.003(2) 0.031(2) -0.001(2)
C10 0.047(3) 0.048(3) 0.072(3) 0.014(2) 0.034(2) -0.004(2)
C11 0.050(3) 0.043(3) 0.033(2) 0.0058(18) 0.0079(18) 0.013(2)
C12 0.063(3) 0.080(4) 0.054(3) 0.028(3) 0.006(3) 0.023(3)
C13 0.063(3) 0.084(4) 0.044(2) 0.007(3) 0.025(2) -0.027(3)
C14 0.068(5) 0.106(7) 0.083(5) 0.028(5) 0.047(4) 0.021(5)
C15 0.055(3) 0.030(2) 0.040(2) 0.0069(18) 0.0027(19) 0.002(2)
C16 0.047(3) 0.036(3) 0.067(3) 0.002(2) 0.012(2) 0.004(2)
C17 0.038(2) 0.033(2) 0.038(2) 0.0010(17) 0.0064(17) -0.0084(18)
C18 0.055(3) 0.037(3) 0.068(3) -0.010(2) 0.008(2) -0.012(2)
Ge2 0.0328(3) 0.0282(3) 0.0250(3) 0.0037(2) 0.0093(2) -0.0059(2)
Si2 0.0360(3) 0.0247(3) 0.0345(3) -0.0005(2) 0.0161(2) 0.0017(2)
C14B 0.059(16) 0.054(16) 0.050(13) 0.019(12) 0.031(12) -0.020(13)

loop_
_atom_type_symbol
_atom_type_description
_atom_type_scat_dispersion_real
_atom_type_scat_dispersion_imag
_atom_type_scat_source
C C 0.0033 0.0016 'International Tables Vol C Tables 4.2.6.8 and 6.1.1.4'
H H 0.0000 0.0000 'International Tables Vol C Tables 4.2.6.8 and 6.1.1.4'
O O 0.0106 0.0060 'International Tables Vol C Tables 4.2.6.8 and 6.1.1.4'
Si Si 0.0817 0.0704 'International Tables Vol C Tables 4.2.6.8 and 6.1.1.4'
Fe Fe 0.3463 0.8444 'International Tables Vol C Tables 4.2.6.8 and 6.1.1.4'
Ge Ge 0.1547 1.8001 'International Tables Vol C Tables 4.2.6.8 and 6.1.1.4'

loop_
_geom_angle_atom_site_label_1
_geom_angle_atom_site_label_2
_geom_angle_atom_site_label_3
_geom_angle
C6 Fe1 C1 100.83(17)
C6 Fe1 C5 98.95(17)
C1 Fe1 C5 39.28(19)
C6 Fe1 C4 129.37(18)
C1 Fe1 C4 65.62(19)
C5 Fe1 C4 39.05(19)
C6 Fe1 C3 164.37(18)
C1 Fe1 C3 65.60(18)
C5 Fe1 C3 65.74(18)
C4 Fe1 C3 39.32(18)
C6 Fe1 C2 133.32(19)
C1 Fe1 C2 39.05(18)
C5 Fe1 C2 65.65(18)
C4 Fe1 C2 65.59(19)
C3 Fe1 C2 39.02(19)
C6 Fe1 Ge1 82.98(12)
C1 Fe1 Ge1 143.14(14)
C5 Fe1 Ge1 103.87(14)
C4 Fe1 Ge1 83.50(13)
C3 Fe1 Ge1 103.14(15)
C2 Fe1 Ge1 142.16(15)
C6 Fe1 Si1 83.22(12)
C1 Fe1 Si1 102.75(14)
C5 Fe1 Si1 141.91(14)
C4 Fe1 Si1 145.94(13)
C3 Fe1 Si1 106.68(14)
C2 Fe1 Si1 85.15(13)
Ge1 Fe1 Si1 114.10(3)
C6 Fe1 H1FE 101.9(18)
C1 Fe1 H1FE 151.7(19)
C5 Fe1 H1FE 149(2)
C4 Fe1 H1FE 110.6(19)
C3 Fe1 H1FE 93.4(19)
C2 Fe1 H1FE 112.8(19)
Ge1 Fe1 H1FE 57(2)
Si1 Fe1 H1FE 64(2)
C11 Ge1 C7 106.0(2)
C11 Ge1 C9 106.4(2)
C7 Ge1 C9 103.80(19)
C11 Ge1 Fe1 114.52(13)
C7 Ge1 Fe1 114.62(14)
C9 Ge1 Fe1 110.61(15)
C11 Ge1 H1FE 93.6(14)
C7 Ge1 H1FE 94.7(14)
C9 Ge1 H1FE 147.5(14)
Fe1 Ge1 H1FE 36.8(14)
C13 Si1 C17 108.5(2)
C13 Si1 C15 101.5(2)
C17 Si1 C15 107.04(18)
C13 Si1 Fe1 114.75(18)
C17 Si1 Fe1 113.36(12)
C15 Si1 Fe1 110.79(14)
C2 C1 C5 108.3(4)
C2 C1 Fe1 71.2(2)
C5 C1 Fe1 70.5(2)
C2 C1 H1A 125.8
C5 C1 H1A 125.8
Fe1 C1 H1A 124.1
C1 C2 C3 107.9(4)
C1 C2 Fe1 69.8(2)
C3 C2 Fe1 70.4(2)
C1 C2 H2A 126.0
C3 C2 H2A 126.0
Fe1 C2 H2A 125.4
C2 C3 C4 107.8(4)
C2 C3 Fe1 70.6(2)
C4 C3 Fe1 70.3(2)
C2 C3 H3A 126.1
C4 C3 H3A 126.1
Fe1 C3 H3A 124.7
C5 C4 C3 107.9(4)
C5 C4 Fe1 70.1(2)
C3 C4 Fe1 70.4(2)
C5 C4 H4A 126.0
C3 C4 H4A 126.0
Fe1 C4 H4A 125.1
C4 C5 C1 108.0(4)
C4 C5 Fe1 70.9(2)
C1 C5 Fe1 70.2(2)
C4 C5 H5A 126.0
C1 C5 H5A 126.0
Fe1 C5 H5A 124.5
O1 C6 Fe1 177.5(3)
C8 C7 Ge1 116.2(3)
C8 C7 H7A 108.2
Ge1 C7 H7A 108.2
C8 C7 H7B 108.2
Ge1 C7 H7B 108.2
H7A C7 H7B 107.4
C7 C8 H8A 109.5
C7 C8 H8B 109.5
H8A C8 H8B 109.5
C7 C8 H8C 109.5
H8A C8 H8C 109.5
H8B C8 H8C 109.5
C10 C9 Ge1 117.2(3)
C10 C9 H9A 108.0
Ge1 C9 H9A 108.0
C10 C9 H9B 108.0
Ge1 C9 H9B 108.0
H9A C9 H9B 107.2
C9 C10 H10A 109.5
C9 C10 H10B 109.5
H10A C10 H10B 109.5
C9 C10 H10C 109.5
H10A C10 H10C 109.5
H10B C10 H10C 109.5
C12 C11 Ge1 114.3(4)
C12 C11 H11A 108.7
Ge1 C11 H11A 108.7
C12 C11 H11B 108.7
Ge1 C11 H11B 108.7
H11A C11 H11B 107.6
C11 C12 H12A 109.5
C11 C12 H12B 109.5
H12A C12 H12B 109.5
C11 C12 H12C 109.5
H12A C12 H12C 109.5
H12B C12 H12C 109.5
C14 C13 C14B 57.4(11)
C14 C13 Si1 119.9(4)
C14B C13 Si1 126.3(9)
C14 C13 H13A 107.4
C14B C13 H13A 50.3
Si1 C13 H13A 107.4
C14 C13 H13B 107.4
C14B C13 H13B 125.1
Si1 C13 H13B 107.4
H13A C13 H13B 106.9
C14 C13 H13C 132.6
C14B C13 H13C 105.7
Si1 C13 H13C 105.7
H13A C13 H13C 67.4
H13B C13 H13C 42.0
C14 C13 H13D 51.5
C14B C13 H13D 105.7
Si1 C13 H13D 105.7
H13A C13 H13D 146.8
H13B C13 H13D 65.2
H13C C13 H13D 106.2
C13 C14 H14A 109.5
C13 C14 H14B 109.5
C13 C14 H14C 109.5
C16 C15 Si1 117.5(3)
C16 C15 H15A 107.9
Si1 C15 H15A 107.9
C16 C15 H15B 107.9
Si1 C15 H15B 107.9
H15A C15 H15B 107.2
C15 C16 H16A 109.5
C15 C16 H16B 109.5
H16A C16 H16B 109.5
C15 C16 H16C 109.5
H16A C16 H16C 109.5
H16B C16 H16C 109.5
C18 C17 Si1 115.3(3)
C18 C17 H17A 108.5
Si1 C17 H17A 108.5
C18 C17 H17B 108.5
Si1 C17 H17B 108.5
H17A C17 H17B 107.5
C17 C18 H18A 109.5
C17 C18 H18B 109.5
H18A C18 H18B 109.5
C17 C18 H18C 109.5
H18A C18 H18C 109.5
H18B C18 H18C 109.5
C13 C14B H14D 109.5
C13 C14B H14E 109.5
H14D C14B H14E 109.5
C13 C14B H14F 109.5
H14D C14B H14F 109.5
H14E C14B H14F 109.5

loop_
_geom_bond_atom_site_label_1
_geom_bond_atom_site_label_2
_geom_bond_distance
Fe1 C6 1.726(3)
Fe1 C1 2.087(4)
Fe1 C5 2.091(4)
Fe1 C4 2.101(4)
Fe1 C3 2.103(4)
Fe1 C2 2.105(4)
Fe1 Ge1 2.3795(8)
Fe1 Si1 2.3966(8)
Fe1 H1FE 1.43(5)
Ge1 C11 1.915(4)
Ge1 C7 1.929(4)
Ge1 C9 1.939(4)
Ge1 H1FE 2.00(5)
Si1 C13 1.922(4)
Si1 C17 1.929(4)
Si1 C15 1.956(4)
C1 C2 1.401(6)
C1 C5 1.404(7)
C1 H1A 0.9500
C2 C3 1.405(7)
C2 H2A 0.9500
C3 C4 1.414(7)
C3 H3A 0.9500
C4 C5 1.401(7)
C4 H4A 0.9500
C5 H5A 0.9500
C6 O1 1.158(4)
C7 C8 1.506(6)
C7 H7A 0.9900
C7 H7B 0.9900
C8 H8A 0.9800
C8 H8B 0.9800
C8 H8C 0.9800
C9 C10 1.527(6)
C9 H9A 0.9900
C9 H9B 0.9900
C10 H10A 0.9800
C10 H10B 0.9800
C10 H10C 0.9800
C11 C12 1.522(6)
C11 H11A 0.9900
C11 H11B 0.9900
C12 H12A 0.9800
C12 H12B 0.9800
C12 H12C 0.9800
C13 C14 1.425(9)
C13 C14B 1.49(2)
C13 H13A 0.9900
C13 H13B 0.9900
C13 H13C 0.9900
C13 H13D 0.9900
C14 H14A 0.9800
C14 H14B 0.9800
C14 H14C 0.9800
C15 C16 1.522(6)
C15 H15A 0.9900
C15 H15B 0.9900
C16 H16A 0.9800
C16 H16B 0.9800
C16 H16C 0.9800
C17 C18 1.521(6)
C17 H17A 0.9900
C17 H17B 0.9900
C18 H18A 0.9800
C18 H18B 0.9800
C18 H18C 0.9800
C14B H14D 0.9800
C14B H14E 0.9800
C14B H14F 0.9800

loop_
_geom_torsion_atom_site_label_1
_geom_torsion_atom_site_label_2
_geom_torsion_atom_site_label_3
_geom_torsion_atom_site_label_4
_geom_torsion
C6 Fe1 Ge1 C11 48.8(2)
C1 Fe1 Ge1 C11 147.5(3)
C5 Fe1 Ge1 C11 146.3(2)
C4 Fe1 Ge1 C11 179.9(2)
C3 Fe1 Ge1 C11 -145.8(2)
C2 Fe1 Ge1 C11 -145.7(3)
Si1 Fe1 Ge1 C11 -30.55(16)
C6 Fe1 Ge1 C7 171.7(2)
C1 Fe1 Ge1 C7 -89.6(3)
C5 Fe1 Ge1 C7 -90.8(2)
C4 Fe1 Ge1 C7 -57.2(2)
C3 Fe1 Ge1 C7 -23.0(2)
C2 Fe1 Ge1 C7 -22.8(3)
Si1 Fe1 Ge1 C7 92.34(16)
C6 Fe1 Ge1 C9 -71.42(19)
C1 Fe1 Ge1 C9 27.3(3)
C5 Fe1 Ge1 C9 26.1(2)
C4 Fe1 Ge1 C9 59.7(2)
C3 Fe1 Ge1 C9 94.0(2)
C2 Fe1 Ge1 C9 94.1(3)
Si1 Fe1 Ge1 C9 -150.75(15)
C6 Fe1 Si1 C13 -171.2(2)
C1 Fe1 Si1 C13 89.2(2)
C5 Fe1 Si1 C13 93.0(3)
C4 Fe1 Si1 C13 24.1(3)
C3 Fe1 Si1 C13 21.2(2)
C2 Fe1 Si1 C13 54.1(2)
Ge1 Fe1 Si1 C13 -91.99(19)
C6 Fe1 Si1 C17 -45.72(19)
C1 Fe1 Si1 C17 -145.34(19)
C5 Fe1 Si1 C17 -141.6(3)
C4 Fe1 Si1 C17 149.6(3)
C3 Fe1 Si1 C17 146.6(2)
C2 Fe1 Si1 C17 179.6(2)
Ge1 Fe1 Si1 C17 33.45(15)
C6 Fe1 Si1 C15 74.64(18)
C1 Fe1 Si1 C15 -24.98(18)
C5 Fe1 Si1 C15 -21.2(2)
C4 Fe1 Si1 C15 -90.1(3)
C3 Fe1 Si1 C15 -93.0(2)
C2 Fe1 Si1 C15 -60.07(19)
Ge1 Fe1 Si1 C15 153.81(14)
C6 Fe1 C1 C2 -150.8(3)
C5 Fe1 C1 C2 118.3(4)
C4 Fe1 C1 C2 80.7(3)
C3 Fe1 C1 C2 37.3(3)
Ge1 Fe1 C1 C2 116.5(3)
Si1 Fe1 C1 C2 -65.4(3)
C6 Fe1 C1 C5 90.9(3)
C4 Fe1 C1 C5 -37.6(3)
C3 Fe1 C1 C5 -80.9(3)
C2 Fe1 C1 C5 -118.3(4)
Ge1 Fe1 C1 C5 -1.8(4)
Si1 Fe1 C1 C5 176.3(2)
C5 C1 C2 C3 0.7(5)
Fe1 C1 C2 C3 -60.3(3)
C5 C1 C2 Fe1 61.0(3)
C6 Fe1 C2 C1 41.2(4)
C5 Fe1 C2 C1 -37.7(3)
C4 Fe1 C2 C1 -80.8(3)
C3 Fe1 C2 C1 -118.7(4)
Ge1 Fe1 C2 C1 -118.9(3)
Si1 Fe1 C2 C1 117.1(3)
C6 Fe1 C2 C3 159.8(3)
C1 Fe1 C2 C3 118.7(4)
C5 Fe1 C2 C3 80.9(3)
C4 Fe1 C2 C3 37.9(3)
Ge1 Fe1 C2 C3 -0.2(4)
Si1 Fe1 C2 C3 -124.2(3)
C1 C2 C3 C4 -0.8(5)
Fe1 C2 C3 C4 -60.7(3)
C1 C2 C3 Fe1 60.0(3)
C6 Fe1 C3 C2 -68.5(8)
C1 Fe1 C3 C2 -37.4(3)
C5 Fe1 C3 C2 -80.7(3)
C4 Fe1 C3 C2 -118.1(4)
Ge1 Fe1 C3 C2 179.8(2)
Si1 Fe1 C3 C2 59.3(3)
C6 Fe1 C3 C4 49.6(8)
C1 Fe1 C3 C4 80.7(3)
C5 Fe1 C3 C4 37.4(3)
C2 Fe1 C3 C4 118.1(4)
Ge1 Fe1 C3 C4 -62.1(3)
Si1 Fe1 C3 C4 177.4(3)
C2 C3 C4 C5 0.6(5)
Fe1 C3 C4 C5 -60.3(3)
C2 C3 C4 Fe1 60.9(3)
C6 Fe1 C4 C5 -46.2(4)
C1 Fe1 C4 C5 37.8(3)
C3 Fe1 C4 C5 118.4(4)
C2 Fe1 C4 C5 80.8(3)
Ge1 Fe1 C4 C5 -121.6(3)
Si1 Fe1 C4 C5 114.0(3)
C6 Fe1 C4 C3 -164.6(3)
C1 Fe1 C4 C3 -80.6(3)
C5 Fe1 C4 C3 -118.4(4)
C2 Fe1 C4 C3 -37.6(3)
Ge1 Fe1 C4 C3 120.0(3)
Si1 Fe1 C4 C3 -4.4(4)
C3 C4 C5 C1 -0.2(5)
Fe1 C4 C5 C1 -60.7(3)
C3 C4 C5 Fe1 60.5(3)
C2 C1 C5 C4 -0.3(5)
Fe1 C1 C5 C4 61.1(3)
C2 C1 C5 Fe1 -61.4(3)
C6 Fe1 C5 C4 145.6(3)
C1 Fe1 C5 C4 -118.2(4)
C3 Fe1 C5 C4 -37.7(3)
C2 Fe1 C5 C4 -80.7(3)
Ge1 Fe1 C5 C4 60.7(3)
Si1 Fe1 C5 C4 -124.0(3)
C6 Fe1 C5 C1 -96.2(3)
C4 Fe1 C5 C1 118.2(4)
C3 Fe1 C5 C1 80.5(3)
C2 Fe1 C5 C1 37.5(3)
Ge1 Fe1 C5 C1 178.9(2)
Si1 Fe1 C5 C1 -5.8(4)
C1 Fe1 C6 O1 -23(8)
C5 Fe1 C6 O1 17(8)
C4 Fe1 C6 O1 45(8)
C3 Fe1 C6 O1 6(8)
C2 Fe1 C6 O1 -48(8)
Ge1 Fe1 C6 O1 120(8)
Si1 Fe1 C6 O1 -124(8)
C11 Ge1 C7 C8 60.0(4)
C9 Ge1 C7 C8 171.9(4)
Fe1 Ge1 C7 C8 -67.4(4)
C11 Ge1 C9 C10 -60.0(4)
C7 Ge1 C9 C10 -171.7(4)
Fe1 Ge1 C9 C10 64.9(4)
C7 Ge1 C11 C12 66.4(4)
C9 Ge1 C11 C12 -43.7(4)
Fe1 Ge1 C11 C12 -166.2(3)
C17 Si1 C13 C14 -54.5(6)
C15 Si1 C13 C14 -167.1(6)
Fe1 Si1 C13 C14 73.4(6)
C17 Si1 C13 C14B 15.0(15)
C15 Si1 C13 C14B -97.5(15)
Fe1 Si1 C13 C14B 143.0(15)
C13 Si1 C15 C16 173.9(4)
C17 Si1 C15 C16 60.2(4)
Fe1 Si1 C15 C16 -63.8(4)
C13 Si1 C17 C18 -59.9(4)
C15 Si1 C17 C18 48.9(4)
Fe1 Si1 C17 C18 171.4(3)
